data_4077079
loop_
_publ_author_name
'Son, Seung Uk'
'Park, Kang Hyun'
'Jung, Il Gu'
'Chung, Young Keun'
'Lah, Myoung Soo'

_publ_section_title
;
 Reactions of Fe2(CO)9with Azine Derivatives:&#x00A0; Discovery of New
 Coordination Modes and Reactivity of New Bimetallic Compounds
;
_journal_issue 24
_journal_name_full Organometallics
_journal_page_first 5366
_journal_paper_doi 10.1021/om0205546
_journal_volume 21
_journal_year 2002
_chemical_formula_sum 'C7 H6 Fe N O3'
_chemical_formula_weight 207.98
_chemical_name_systematic
; 
 ? 
;
_space_group_IT_number 14
_symmetry_space_group_name_Hall '-P 2yn'
_symmetry_space_group_name_H-M 'P 1 21/n 1'
_atom_sites_solution_hydrogens geom
_atom_sites_solution_primary direct
_atom_sites_solution_secondary difmap
_audit_creation_method SHELXL-97
_cell_angle_alpha 90.00
_cell_angle_beta 96.0079(14)
_cell_angle_gamma 90.00
_cell_formula_units_Z 4
_cell_length_a 7.0410(3)
_cell_length_b 13.6382(6)
_cell_length_c 8.9518(5)
_cell_measurement_temperature 293(2)
_cell_volume 854.89(7)
_computing_structure_refinement 'SHELXL-97 (Sheldrick, 1997)'
_computing_structure_solution 'SHELXS-97 (Sheldrick, 1990)'
_diffrn_ambient_temperature 293(2)
_diffrn_measured_fraction_theta_full 0.987
_diffrn_measured_fraction_theta_max 0.987
_diffrn_radiation_monochromator graphite
_diffrn_radiation_source 'fine-focus sealed tube'
_diffrn_radiation_type MoK\a
_diffrn_radiation_wavelength 0.71073
_diffrn_reflns_av_R_equivalents 0.0227
_diffrn_reflns_av_sigmaI/netI 0.0500
_diffrn_reflns_limit_h_max 9
_diffrn_reflns_limit_h_min -9
_diffrn_reflns_limit_k_max 17
_diffrn_reflns_limit_k_min -16
_diffrn_reflns_limit_l_max 11
_diffrn_reflns_limit_l_min -11
_diffrn_reflns_number 3469
_diffrn_reflns_theta_full 27.58
_diffrn_reflns_theta_max 27.58
_diffrn_reflns_theta_min 2.73
_exptl_absorpt_coefficient_mu 1.727
_exptl_crystal_density_diffrn 1.616
_exptl_crystal_density_method 'not measured'
_exptl_crystal_F_000 420
_refine_diff_density_max 0.463
_refine_diff_density_min -0.515
_refine_diff_density_rms 0.160
_refine_ls_extinction_method none
_refine_ls_goodness_of_fit_ref 1.004
_refine_ls_hydrogen_treatment mixed
_refine_ls_matrix_type full
_refine_ls_number_parameters 110
_refine_ls_number_reflns 1953
_refine_ls_number_restraints 0
_refine_ls_restrained_S_all 1.004
_refine_ls_R_factor_all 0.0644
_refine_ls_R_factor_gt 0.0351
_refine_ls_shift/su_max 0.000
_refine_ls_shift/su_mean 0.000
_refine_ls_structure_factor_coef Fsqd
_refine_ls_weighting_details 'calc w=1/[\s^2^(Fo^2^)+(0.0638P)^2^+0.0000P] where P=(Fo^2^+2Fc^2^)/3'
_refine_ls_weighting_scheme calc
_refine_ls_wR_factor_gt 0.0874
_refine_ls_wR_factor_ref 0.1128
_reflns_number_gt 1282
_reflns_number_total 1953
_reflns_threshold_expression >2sigma(I)
_cod_data_source_file om0205546.cif
_cod_data_source_block 192
_cod_database_code 4077079

loop_
_symmetry_equiv_pos_as_xyz
'x, y, z'
'-x+1/2, y+1/2, -z+1/2'
'-x, -y, -z'
'x-1/2, -y-1/2, z-1/2'

loop_
_atom_site_label
_atom_site_type_symbol
_atom_site_fract_x
_atom_site_fract_y
_atom_site_fract_z
_atom_site_U_iso_or_equiv
_atom_site_adp_type
_atom_site_occupancy
_atom_site_symmetry_multiplicity
_atom_site_calc_flag
_atom_site_refinement_flags
Fe1 Fe 0.13651(6) 0.91221(3) 0.30635(5) 0.04514(19) Uani 1 1 d .
N1 N 0.0420(3) 0.95206(17) 0.5001(3) 0.0411(6) Uani 1 1 d .
O1 O -0.2383(3) 0.8198(2) 0.2210(4) 0.1013(11) Uani 1 1 d .
O2 O 0.4225(4) 0.7740(2) 0.4438(4) 0.0937(9) Uani 1 1 d .
O3 O 0.2583(4) 0.8680(3) 0.0134(4) 0.1017(11) Uani 1 1 d .
C1 C 0.0183(4) 0.9052(2) 0.6212(4) 0.0478(8) Uani 1 1 d .
H1 H 0.0842 0.8467 0.6406 0.057 Uiso 1 1 calc R
C2 C 0.1065(4) 1.0606(2) 0.2715(4) 0.0492(8) Uani 1 1 d .
H2 H 0.0632 1.0535 0.1703 0.059 Uiso 1 1 calc R
C3 C 0.2999(4) 1.0380(2) 0.3274(4) 0.0511(8) Uani 1 1 d .
H3 H 0.3266 1.0116 0.4231 0.061 Uiso 1 1 calc R
C4 C 0.4604(5) 1.0569(3) 0.2319(5) 0.0707(11) Uani 1 1 d .
H4A H 0.4153 1.0471 0.1280 0.085 Uiso 1 1 calc R
H4B H 0.5636 1.0124 0.2603 0.085 Uiso 1 1 calc R
H4C H 0.5045 1.1231 0.2466 0.085 Uiso 1 1 calc R
C5 C -0.0929(5) 0.8538(3) 0.2550(4) 0.0622(9) Uani 1 1 d .
C6 C 0.3066(5) 0.8265(2) 0.3922(4) 0.0584(9) Uani 1 1 d .
C7 C 0.2093(5) 0.8858(3) 0.1283(5) 0.0654(10) Uani 1 1 d .

loop_
_atom_site_aniso_label
_atom_site_aniso_U_11
_atom_site_aniso_U_22
_atom_site_aniso_U_33
_atom_site_aniso_U_23
_atom_site_aniso_U_13
_atom_site_aniso_U_12
Fe1 0.0436(3) 0.0411(3) 0.0525(3) -0.0034(2) 0.0128(2) -0.00196(18)
N1 0.0409(12) 0.0311(12) 0.0523(17) 0.0024(12) 0.0093(11) 0.0017(10)
O1 0.0648(17) 0.108(3) 0.135(3) -0.052(2) 0.0252(17) -0.0328(17)
O2 0.1005(19) 0.076(2) 0.107(2) 0.0060(17) 0.0231(17) 0.0398(17)
O3 0.094(2) 0.147(3) 0.069(2) -0.039(2) 0.0370(16) -0.039(2)
C1 0.0450(16) 0.0375(16) 0.061(2) 0.0110(15) 0.0083(15) 0.0039(12)
C2 0.0549(19) 0.0469(18) 0.047(2) 0.0052(14) 0.0107(14) -0.0006(14)
C3 0.0480(17) 0.0438(18) 0.063(2) 0.0067(16) 0.0145(14) -0.0064(14)
C4 0.059(2) 0.068(2) 0.089(3) -0.002(2) 0.0256(19) -0.0149(18)
C5 0.060(2) 0.061(2) 0.069(2) -0.0179(19) 0.0206(17) -0.0115(18)
C6 0.065(2) 0.0451(19) 0.069(2) -0.0029(17) 0.0238(18) 0.0107(17)
C7 0.055(2) 0.076(3) 0.067(3) -0.012(2) 0.0136(19) -0.0174(17)

loop_
_atom_type_symbol
_atom_type_description
_atom_type_scat_dispersion_real
_atom_type_scat_dispersion_imag
_atom_type_scat_source
C C 0.0033 0.0016 'International Tables Vol C Tables 4.2.6.8 and 6.1.1.4'
H H 0.0000 0.0000 'International Tables Vol C Tables 4.2.6.8 and 6.1.1.4'
O O 0.0106 0.0060 'International Tables Vol C Tables 4.2.6.8 and 6.1.1.4'
N N 0.0061 0.0033 'International Tables Vol C Tables 4.2.6.8 and 6.1.1.4'
Fe Fe 0.3463 0.8444 'International Tables Vol C Tables 4.2.6.8 and 6.1.1.4'

loop_
_geom_angle_atom_site_label_1
_geom_angle_atom_site_label_2
_geom_angle_atom_site_label_3
_geom_angle
_geom_angle_site_symmetry_1
_geom_angle_site_symmetry_3
C7 Fe1 C6 90.56(18) . .
C7 Fe1 C5 90.95(15) . .
C6 Fe1 C5 111.09(17) . .
C7 Fe1 N1 175.10(15) . .
C6 Fe1 N1 94.23(12) . .
C5 Fe1 N1 88.32(13) . .
C7 Fe1 C2 95.70(16) . .
C6 Fe1 C2 139.68(15) . .
C5 Fe1 C2 108.59(15) . .
N1 Fe1 C2 79.96(12) . .
C7 Fe1 C3 92.33(16) . .
C6 Fe1 C3 99.35(15) . .
C5 Fe1 C3 149.34(15) . .
N1 Fe1 C3 85.86(12) . .
C2 Fe1 C3 40.76(12) . .
C1 N1 N1 111.4(3) . 3_576
C1 N1 Fe1 133.0(2) . .
N1 N1 Fe1 114.9(2) 3_576 .
N1 C1 C2 122.8(3) . 3_576
C3 C2 C1 117.3(3) . 3_576
C3 C2 Fe1 69.94(17) . .
C1 C2 Fe1 106.1(2) 3_576 .
C2 C3 C4 120.4(3) . .
C2 C3 Fe1 69.31(17) . .
C4 C3 Fe1 122.2(3) . .
O1 C5 Fe1 178.0(4) . .
O2 C6 Fe1 176.5(3) . .
O3 C7 Fe1 179.3(4) . .

loop_
_geom_bond_atom_site_label_1
_geom_bond_atom_site_label_2
_geom_bond_distance
_geom_bond_site_symmetry_2
Fe1 C7 1.762(4) .
Fe1 C6 1.789(4) .
Fe1 C5 1.816(4) .
Fe1 N1 1.997(2) .
Fe1 C2 2.055(3) .
Fe1 C3 2.063(3) .
N1 C1 1.284(4) .
N1 N1 1.435(5) 3_576
O1 C5 1.136(3) .
O2 C6 1.146(4) .
O3 C7 1.145(4) .
C1 C2 1.446(4) 3_576
C2 C3 1.434(4) .
C2 C1 1.446(4) 3_576
C3 C4 1.509(5) .
